data_7024666
loop_
_publ_author_name
'Jurca, Titel'
'Dawson, Karl'
'Mallov, Ian'
'Burchell, Tara'
'Yap, Glenn P. A.'
'Richeson, Darrin S.'

_publ_section_title
;
 Disproportionation and radical formation in the coordination of
 &quot;GaI&quot; with bis(imino)pyridines.
;
_journal_issue 5
_journal_name_full 'Dalton transactions (Cambridge, England : 2003)'
_journal_page_first 1266
_journal_page_last 1272
_journal_paper_doi 10.1039/b920047a
_journal_volume 39
_journal_year 2010
_chemical_formula_sum 'C50 H58 Cl9 Ga2 I6 N3'
_chemical_formula_weight 1920.88
_chemical_name_systematic
;
?
;
_space_group_IT_number 14
_symmetry_cell_setting monoclinic
_symmetry_space_group_name_Hall '-P 2yn'
_symmetry_space_group_name_H-M 'P 1 21/n 1'
_atom_sites_solution_hydrogens geom
_atom_sites_solution_primary direct
_atom_sites_solution_secondary difmap
_audit_creation_method SHELXL-97
_cell_angle_alpha 90.00
_cell_angle_beta 113.432(6)
_cell_angle_gamma 90.00
_cell_formula_units_Z 4
_cell_length_a 20.582(8)
_cell_length_b 16.057(7)
_cell_length_c 22.528(9)
_cell_measurement_reflns_used 1009
_cell_measurement_temperature 120(2)
_cell_measurement_theta_max 28.10
_cell_measurement_theta_min 2.50
_cell_volume 6831(5)
_computing_cell_refinement 'SAINT (Bruker, 2002)'
_computing_data_collection 'SMART (Bruker, 2002)'
_computing_data_reduction SAINT
_computing_molecular_graphics 'SHELXTL (Sheldrick, 2001)'
_computing_publication_material 'SHELXTL (Sheldrick, 2001)'
_computing_structure_refinement 'SHELXL-97 (Sheldrick, 1997)'
_computing_structure_solution 'SHELXS-97 (Sheldrick, 1990)'
_diffrn_ambient_temperature 120(2)
_diffrn_detector_area_resol_mean 836.6
_diffrn_measured_fraction_theta_full 1.000
_diffrn_measured_fraction_theta_max 0.996
_diffrn_measurement_device_type 'Bruker AXS APEX diffractometer'
_diffrn_measurement_method \w
_diffrn_radiation_monochromator graphite
_diffrn_radiation_source 'fine-focus sealed tube'
_diffrn_radiation_type MoK\a
_diffrn_radiation_wavelength 0.71073
_diffrn_reflns_av_R_equivalents 0.0483
_diffrn_reflns_av_sigmaI/netI 0.0343
_diffrn_reflns_limit_h_max 27
_diffrn_reflns_limit_h_min -27
_diffrn_reflns_limit_k_max 21
_diffrn_reflns_limit_k_min -21
_diffrn_reflns_limit_l_max 29
_diffrn_reflns_limit_l_min -30
_diffrn_reflns_number 91640
_diffrn_reflns_theta_full 25.00
_diffrn_reflns_theta_max 28.29
_diffrn_reflns_theta_min 1.61
_diffrn_standards_decay_% 1
_diffrn_standards_interval_count 0
_diffrn_standards_interval_time 0
_diffrn_standards_number 0
_exptl_absorpt_coefficient_mu 3.885
_exptl_absorpt_correction_T_max 0.7463
_exptl_absorpt_correction_T_min 0.6084
_exptl_absorpt_correction_type multi-scan
_exptl_absorpt_process_details 'SADABS (Sheldrick, 2003)'
_exptl_crystal_colour yellow
_exptl_crystal_density_diffrn 1.868
_exptl_crystal_density_method 'not measured'
_exptl_crystal_description block
_exptl_crystal_F_000 3648
_exptl_crystal_size_max 0.14
_exptl_crystal_size_mid 0.12
_exptl_crystal_size_min 0.08
_refine_diff_density_max 4.815
_refine_diff_density_min -2.000
_refine_diff_density_rms 0.255
_refine_ls_extinction_method none
_refine_ls_goodness_of_fit_ref 1.021
_refine_ls_hydrogen_treatment constr
_refine_ls_matrix_type full
_refine_ls_number_parameters 643
_refine_ls_number_reflns 16908
_refine_ls_number_restraints 0
_refine_ls_restrained_S_all 1.021
_refine_ls_R_factor_all 0.0790
_refine_ls_R_factor_gt 0.0638
_refine_ls_shift/su_max 0.003
_refine_ls_shift/su_mean 0.000
_refine_ls_structure_factor_coef Fsqd
_refine_ls_weighting_details 'calc w=1/[\s^2^(Fo^2^)+(0.1148P)^2^+47.5011P] where P=(Fo^2^+2Fc^2^)/3'
_refine_ls_weighting_scheme calc
_refine_ls_wR_factor_gt 0.1792
_refine_ls_wR_factor_ref 0.1969
_reflns_number_gt 13627
_reflns_number_total 16908
_reflns_threshold_expression >2sigma(I)
_cod_data_source_file b920047a.txt
_cod_data_source_block darr039
_cod_depositor_comments
;
The following automatic conversions were performed:

'_symmetry_cell_setting' value 'Monoclinic' changed to 'monoclinic'
according to /home/saulius/struct/CIF-dictionaries/cif_core.dic
dictionary named 'cif_core.dic' version 2.4.2 from 2011-04-26.

Automatic conversion script
Id: cif_fix_values 1891 2012-01-12 08:04:46Z andrius 
;
_cod_original_sg_symbol_H-M P2(1)/n
_cod_database_code 7024666

loop_
_symmetry_equiv_pos_as_xyz
'x, y, z'
'-x+1/2, y+1/2, -z+1/2'
'-x, -y, -z'
'x-1/2, -y-1/2, z-1/2'

loop_
_atom_site_label
_atom_site_type_symbol
_atom_site_fract_x
_atom_site_fract_y
_atom_site_fract_z
_atom_site_U_iso_or_equiv
_atom_site_adp_type
_atom_site_occupancy
_atom_site_symmetry_multiplicity
_atom_site_calc_flag
_atom_site_refinement_flags
Ga1 Ga 0.15317(3) 0.27796(4) 0.32616(3) 0.02242(14) Uani 1 1 d .
Ga2 Ga 0.37398(4) 0.50384(6) 0.79631(4) 0.03371(18) Uani 1 1 d .
Cl1 Cl 0.26560(18) 0.1541(4) 0.53591(15) 0.1072(15) Uani 1 1 d .
Cl2 Cl 0.2964(2) 0.2106(2) 0.66410(17) 0.0882(10) Uani 1 1 d .
Cl3 Cl 0.3632(2) 0.0625(3) 0.64634(16) 0.0874(10) Uani 1 1 d .
Cl4 Cl 0.3076(5) 0.7898(7) 0.6889(5) 0.251(6) Uani 1 1 d .
Cl5 Cl 0.1697(4) 0.7432(4) 0.6129(4) 0.175(3) Uani 1 1 d .
Cl6 Cl 0.2408(5) 0.8531(5) 0.5615(4) 0.187(3) Uani 1 1 d .
Cl7 Cl 0.6351(14) 1.0185(7) 0.5218(5) 0.439(15) Uani 1 1 d .
Cl8 Cl 0.7271(3) 1.0086(4) 0.6452(5) 0.164(3) Uani 1 1 d .
Cl9 Cl 0.5891(4) 0.9444(5) 0.6115(5) 0.203(4) Uani 1 1 d .
I1 I 0.28291(2) 0.24434(3) 0.39300(2) 0.03155(12) Uani 1 1 d .
I2 I 0.12940(3) 0.41267(3) 0.26493(2) 0.03622(12) Uani 1 1 d .
I3 I 0.41116(3) 0.36304(3) 0.76971(3) 0.04019(13) Uani 1 1 d .
I4 I 0.24176(3) 0.52012(5) 0.73584(3) 0.05752(19) Uani 1 1 d .
I5 I 0.44097(3) 0.62090(3) 0.76854(3) 0.04233(14) Uani 1 1 d .
I6 I 0.40678(3) 0.50458(4) 0.91813(3) 0.04931(16) Uani 1 1 d .
N1 N 0.1367(3) 0.1953(3) 0.2446(2) 0.0211(9) Uani 1 1 d .
N2 N 0.1068(3) 0.1758(3) 0.3440(2) 0.0242(10) Uani 1 1 d .
N3 N 0.1228(3) 0.3166(3) 0.4030(2) 0.0247(10) Uani 1 1 d .
C1 C 0.0989(4) 0.2386(4) 0.1281(3) 0.0296(13) Uani 1 1 d .
C2 C 0.1256(4) 0.2577(5) 0.0811(3) 0.0355(15) Uani 1 1 d .
H2A H 0.0927 0.2701 0.0385 0.043 Uiso 1 1 calc R
C3 C 0.1969(4) 0.2596(5) 0.0933(4) 0.0359(15) Uani 1 1 d .
H3A H 0.2110 0.2727 0.0590 0.043 Uiso 1 1 calc R
C4 C 0.2488(4) 0.2426(4) 0.1549(3) 0.0277(13) Uani 1 1 d .
C5 C 0.2228(3) 0.2230(4) 0.2020(3) 0.0255(12) Uani 1 1 d .
H5A H 0.2558 0.2119 0.2448 0.031 Uiso 1 1 calc R
C6 C 0.1517(3) 0.2191(4) 0.1893(3) 0.0231(11) Uani 1 1 d .
C7 C 0.0171(4) 0.2433(5) 0.1060(4) 0.0351(15) Uani 1 1 d .
C8 C -0.0112(4) 0.2290(5) 0.1581(4) 0.0358(15) Uani 1 1 d .
H8A H -0.0629 0.2340 0.1391 0.054 Uiso 1 1 calc R
H8B H 0.0089 0.2706 0.1924 0.054 Uiso 1 1 calc R
H8C H 0.0021 0.1731 0.1764 0.054 Uiso 1 1 calc R
C9 C -0.0168(5) 0.1774(7) 0.0530(4) 0.049(2) Uani 1 1 d .
H9A H -0.0684 0.1795 0.0383 0.074 Uiso 1 1 calc R
H9B H 0.0002 0.1220 0.0705 0.074 Uiso 1 1 calc R
H9C H -0.0037 0.1887 0.0164 0.074 Uiso 1 1 calc R
C10 C -0.0083(5) 0.3300(6) 0.0764(4) 0.048(2) Uani 1 1 d .
H10A H -0.0596 0.3344 0.0637 0.072 Uiso 1 1 calc R
H10B H 0.0027 0.3376 0.0383 0.072 Uiso 1 1 calc R
H10C H 0.0157 0.3730 0.1085 0.072 Uiso 1 1 calc R
C11 C 0.3280(4) 0.2440(5) 0.1710(4) 0.0335(15) Uani 1 1 d .
C12 C 0.3648(4) 0.2996(6) 0.2307(4) 0.0426(18) Uani 1 1 d .
H12A H 0.3439 0.3554 0.2221 0.064 Uiso 1 1 calc R
H12B H 0.4154 0.3032 0.2399 0.064 Uiso 1 1 calc R
H12C H 0.3585 0.2755 0.2680 0.064 Uiso 1 1 calc R
C13 C 0.3564(5) 0.1548(6) 0.1851(5) 0.051(2) Uani 1 1 d .
H13A H 0.3275 0.1182 0.1495 0.077 Uiso 1 1 calc R
H13B H 0.3541 0.1355 0.2255 0.077 Uiso 1 1 calc R
H13C H 0.4056 0.1535 0.1893 0.077 Uiso 1 1 calc R
C14 C 0.3443(5) 0.2783(7) 0.1150(4) 0.051(2) Uani 1 1 d .
H14A H 0.3246 0.2408 0.0777 0.077 Uiso 1 1 calc R
H14B H 0.3957 0.2822 0.1284 0.077 Uiso 1 1 calc R
H14C H 0.3232 0.3336 0.1030 0.077 Uiso 1 1 calc R
C15 C 0.1193(3) 0.1209(4) 0.2523(3) 0.0224(11) Uani 1 1 d .
C16 C 0.1649(4) 0.0242(4) 0.1896(3) 0.0286(13) Uani 1 1 d .
H16A H 0.2088 0.0531 0.2057 0.034 Uiso 1 1 calc R
C17 C 0.1551(4) -0.0434(5) 0.1487(4) 0.0354(15) Uani 1 1 d .
H17A H 0.1923 -0.0611 0.1368 0.043 Uiso 1 1 calc R
C18 C 0.0906(4) -0.0854(5) 0.1250(3) 0.0365(16) Uani 1 1 d .
H18A H 0.0841 -0.1315 0.0968 0.044 Uiso 1 1 calc R
C19 C 0.0358(4) -0.0604(5) 0.1421(4) 0.0353(15) Uani 1 1 d .
H19A H -0.0083 -0.0888 0.1250 0.042 Uiso 1 1 calc R
C20 C 0.0455(3) 0.0061(4) 0.1842(3) 0.0286(13) Uani 1 1 d .
H20A H 0.0087 0.0219 0.1974 0.034 Uiso 1 1 calc R
C21 C 0.1098(3) 0.0498(4) 0.2073(3) 0.0241(11) Uani 1 1 d .
C22 C 0.1064(3) 0.1065(4) 0.3122(3) 0.0233(11) Uani 1 1 d .
C23 C 0.0973(3) 0.0285(4) 0.3352(3) 0.0275(12) Uani 1 1 d .
H23A H 0.0974 -0.0210 0.3121 0.033 Uiso 1 1 calc R
C24 C 0.0880(4) 0.0259(4) 0.3930(3) 0.0308(14) Uani 1 1 d .
H24A H 0.0820 -0.0261 0.4103 0.037 Uiso 1 1 calc R
C25 C 0.0874(4) 0.0989(4) 0.4254(3) 0.0297(13) Uani 1 1 d .
H25A H 0.0805 0.0977 0.4646 0.036 Uiso 1 1 calc R
C26 C 0.0971(3) 0.1738(4) 0.3996(3) 0.0272(12) Uani 1 1 d .
C27 C 0.1014(3) 0.2575(4) 0.4301(3) 0.0253(12) Uani 1 1 d .
C28 C 0.0157(5) 0.2317(5) 0.4806(4) 0.0391(17) Uani 1 1 d .
H28A H -0.0139 0.2045 0.4418 0.047 Uiso 1 1 calc R
C29 C -0.0052(6) 0.2372(6) 0.5316(5) 0.051(2) Uani 1 1 d .
H29A H -0.0496 0.2149 0.5274 0.061 Uiso 1 1 calc R
C30 C 0.0379(6) 0.2746(5) 0.5880(5) 0.053(2) Uani 1 1 d .
H30A H 0.0233 0.2782 0.6229 0.063 Uiso 1 1 calc R
C31 C 0.1027(6) 0.3075(6) 0.5946(4) 0.056(2) Uani 1 1 d .
H31A H 0.1325 0.3331 0.6341 0.067 Uiso 1 1 calc R
C32 C 0.1240(5) 0.3028(5) 0.5428(3) 0.0393(17) Uani 1 1 d .
H32A H 0.1684 0.3249 0.5471 0.047 Uiso 1 1 calc R
C33 C 0.0800(4) 0.2658(5) 0.4857(3) 0.0329(14) Uani 1 1 d .
C34 C 0.1307(3) 0.4012(4) 0.4272(3) 0.0239(12) Uani 1 1 d .
C35 C 0.0740(3) 0.4565(4) 0.4147(3) 0.0258(12) Uani 1 1 d .
C36 C 0.0942(3) 0.5338(4) 0.4464(3) 0.0284(13) Uani 1 1 d .
H36A H 0.0582 0.5740 0.4404 0.034 Uiso 1 1 calc R
C37 C 0.1635(4) 0.5549(4) 0.4860(3) 0.0285(13) Uani 1 1 d .
H37A H 0.1731 0.6075 0.5071 0.034 Uiso 1 1 calc R
C38 C 0.2186(3) 0.5001(4) 0.4949(3) 0.0268(12) Uani 1 1 d .
C39 C 0.2007(3) 0.4232(4) 0.4640(3) 0.0268(12) Uani 1 1 d .
H39A H 0.2373 0.3846 0.4683 0.032 Uiso 1 1 calc R
C40 C -0.0050(3) 0.4459(4) 0.3699(3) 0.0261(12) Uani 1 1 d .
C41 C -0.0250(4) 0.3639(4) 0.3315(3) 0.0318(14) Uani 1 1 d .
H41A H -0.0738 0.3675 0.2993 0.048 Uiso 1 1 calc R
H41B H -0.0210 0.3177 0.3612 0.048 Uiso 1 1 calc R
H41C H 0.0071 0.3544 0.3096 0.048 Uiso 1 1 calc R
C42 C -0.0486(4) 0.4517(5) 0.4119(3) 0.0347(15) Uani 1 1 d .
H42A H -0.0989 0.4440 0.3845 0.052 Uiso 1 1 calc R
H42B H -0.0416 0.5066 0.4326 0.052 Uiso 1 1 calc R
H42C H -0.0331 0.4083 0.4452 0.052 Uiso 1 1 calc R
C43 C -0.0261(4) 0.5163(5) 0.3201(3) 0.0334(14) Uani 1 1 d .
H43A H -0.0769 0.5130 0.2934 0.050 Uiso 1 1 calc R
H43B H 0.0004 0.5109 0.2924 0.050 Uiso 1 1 calc R
H43C H -0.0151 0.5700 0.3425 0.050 Uiso 1 1 calc R
C44 C 0.2962(3) 0.5211(5) 0.5376(3) 0.0304(14) Uani 1 1 d .
C45 C 0.3046(5) 0.6061(7) 0.5684(5) 0.058(2) Uani 1 1 d .
H45A H 0.2781 0.6081 0.5962 0.086 Uiso 1 1 calc R
H45B H 0.2863 0.6486 0.5346 0.086 Uiso 1 1 calc R
H45C H 0.3549 0.6166 0.5946 0.086 Uiso 1 1 calc R
C46 C 0.3389(5) 0.5184(7) 0.4954(5) 0.055(2) Uani 1 1 d .
H46A H 0.3375 0.4619 0.4785 0.082 Uiso 1 1 calc R
H46B H 0.3881 0.5340 0.5214 0.082 Uiso 1 1 calc R
H46C H 0.3184 0.5575 0.4593 0.082 Uiso 1 1 calc R
C47 C 0.3254(5) 0.4568(7) 0.5922(4) 0.053(2) Uani 1 1 d .
H47A H 0.2922 0.4503 0.6132 0.080 Uiso 1 1 calc R
H47B H 0.3713 0.4758 0.6240 0.080 Uiso 1 1 calc R
H47C H 0.3314 0.4032 0.5742 0.080 Uiso 1 1 calc R
C49 C 0.2848(6) 0.1237(8) 0.6154(5) 0.064(3) Uani 1 1 d .
H49A H 0.2444 0.0901 0.6166 0.077 Uiso 1 1 calc R
C50 C 0.2299(12) 0.8176(15) 0.6370(11) 0.141(8) Uani 1 1 d .
H50A H 0.2119 0.8649 0.6551 0.169 Uiso 1 1 calc R
C51 C 0.6452(12) 1.012(2) 0.5951(10) 0.162(11) Uani 1 1 d .
H51A H 0.6294 1.0676 0.6037 0.195 Uiso 1 1 calc R

loop_
_atom_site_aniso_label
_atom_site_aniso_U_11
_atom_site_aniso_U_22
_atom_site_aniso_U_33
_atom_site_aniso_U_23
_atom_site_aniso_U_13
_atom_site_aniso_U_12
Ga1 0.0211(3) 0.0247(3) 0.0231(3) 0.0008(2) 0.0105(2) -0.0009(2)
Ga2 0.0237(3) 0.0474(5) 0.0286(4) -0.0047(3) 0.0089(3) 0.0043(3)
Cl1 0.0591(17) 0.211(5) 0.0465(14) 0.017(2) 0.0157(13) 0.026(2)
Cl2 0.097(2) 0.084(2) 0.0688(18) 0.0006(16) 0.0171(17) -0.0104(19)
Cl3 0.086(2) 0.112(3) 0.0659(17) 0.0276(18) 0.0330(16) 0.016(2)
Cl4 0.200(8) 0.234(9) 0.207(8) -0.060(7) -0.039(7) 0.112(8)
Cl5 0.145(5) 0.146(5) 0.266(9) -0.056(6) 0.113(6) 0.006(4)
Cl6 0.207(8) 0.187(7) 0.201(7) 0.022(6) 0.118(7) 0.066(6)
Cl7 0.97(5) 0.184(9) 0.158(8) -0.049(7) 0.220(17) 0.037(16)
Cl8 0.095(3) 0.113(4) 0.267(9) -0.006(5) 0.055(5) -0.001(3)
Cl9 0.127(5) 0.162(6) 0.291(10) -0.087(7) 0.054(6) 0.000(5)
I1 0.0250(2) 0.0357(2) 0.0340(2) 0.00142(17) 0.01179(17) -0.00082(16)
I2 0.0434(3) 0.0325(2) 0.0371(2) 0.00329(18) 0.0206(2) 0.00218(19)
I3 0.0352(2) 0.0444(3) 0.0429(3) -0.0062(2) 0.0176(2) 0.0022(2)
I4 0.0240(2) 0.0955(5) 0.0491(3) -0.0010(3) 0.0103(2) 0.0080(3)
I5 0.0359(3) 0.0409(3) 0.0502(3) -0.0033(2) 0.0171(2) 0.0036(2)
I6 0.0493(3) 0.0678(4) 0.0290(2) -0.0102(2) 0.0137(2) 0.0072(3)
N1 0.022(2) 0.025(2) 0.020(2) 0.0026(18) 0.0111(19) 0.0011(19)
N2 0.023(2) 0.031(3) 0.020(2) 0.002(2) 0.0103(19) -0.001(2)
N3 0.022(2) 0.029(3) 0.022(2) 0.002(2) 0.0075(19) 0.006(2)
C1 0.029(3) 0.034(3) 0.027(3) 0.002(3) 0.013(3) 0.001(3)
C2 0.035(4) 0.048(4) 0.023(3) 0.004(3) 0.012(3) 0.002(3)
C3 0.040(4) 0.045(4) 0.030(3) 0.000(3) 0.022(3) -0.006(3)
C4 0.029(3) 0.029(3) 0.030(3) -0.006(2) 0.017(3) -0.008(2)
C5 0.026(3) 0.027(3) 0.026(3) -0.003(2) 0.013(2) -0.004(2)
C6 0.027(3) 0.024(3) 0.023(3) -0.001(2) 0.014(2) -0.005(2)
C7 0.024(3) 0.047(4) 0.032(3) 0.007(3) 0.008(3) 0.002(3)
C8 0.022(3) 0.044(4) 0.038(4) 0.002(3) 0.010(3) 0.003(3)
C9 0.037(4) 0.070(6) 0.033(4) 0.000(4) 0.005(3) -0.014(4)
C10 0.036(4) 0.058(5) 0.049(5) 0.019(4) 0.015(4) 0.010(4)
C11 0.031(3) 0.041(4) 0.035(3) -0.008(3) 0.020(3) -0.004(3)
C12 0.036(4) 0.056(5) 0.041(4) -0.012(4) 0.021(3) -0.015(3)
C13 0.044(5) 0.052(5) 0.070(6) -0.006(4) 0.035(4) 0.007(4)
C14 0.046(5) 0.075(6) 0.047(5) -0.004(4) 0.034(4) -0.017(4)
C15 0.020(3) 0.025(3) 0.023(3) 0.001(2) 0.009(2) 0.000(2)
C16 0.027(3) 0.030(3) 0.032(3) -0.003(3) 0.015(3) -0.002(2)
C17 0.040(4) 0.035(4) 0.035(4) -0.001(3) 0.019(3) 0.007(3)
C18 0.042(4) 0.036(4) 0.026(3) -0.007(3) 0.006(3) 0.005(3)
C19 0.030(3) 0.035(4) 0.033(3) -0.002(3) 0.005(3) -0.001(3)
C20 0.023(3) 0.026(3) 0.034(3) 0.000(2) 0.008(3) 0.000(2)
C21 0.023(3) 0.027(3) 0.023(3) 0.000(2) 0.009(2) 0.001(2)
C22 0.019(3) 0.029(3) 0.023(3) 0.000(2) 0.008(2) -0.002(2)
C23 0.029(3) 0.029(3) 0.026(3) 0.002(2) 0.013(2) 0.000(2)
C24 0.033(3) 0.032(3) 0.031(3) 0.008(3) 0.016(3) -0.001(3)
C25 0.032(3) 0.035(3) 0.025(3) 0.002(3) 0.016(3) 0.000(3)
C26 0.023(3) 0.036(3) 0.025(3) 0.002(3) 0.012(2) 0.001(2)
C27 0.022(3) 0.033(3) 0.024(3) 0.001(2) 0.012(2) 0.004(2)
C28 0.050(4) 0.039(4) 0.042(4) 0.012(3) 0.032(4) 0.006(3)
C29 0.068(6) 0.043(5) 0.066(6) 0.014(4) 0.054(5) 0.012(4)
C30 0.092(7) 0.039(4) 0.050(5) 0.015(4) 0.053(5) 0.017(4)
C31 0.091(8) 0.049(5) 0.035(4) 0.001(4) 0.033(5) 0.010(5)
C32 0.055(5) 0.042(4) 0.026(3) 0.001(3) 0.021(3) 0.000(3)
C33 0.044(4) 0.035(4) 0.027(3) 0.002(3) 0.022(3) 0.005(3)
C34 0.023(3) 0.029(3) 0.020(3) 0.000(2) 0.010(2) -0.002(2)
C35 0.022(3) 0.030(3) 0.025(3) 0.000(2) 0.009(2) -0.003(2)
C36 0.023(3) 0.031(3) 0.029(3) 0.000(3) 0.008(2) 0.002(2)
C37 0.031(3) 0.033(3) 0.021(3) -0.006(2) 0.010(2) -0.005(3)
C38 0.021(3) 0.038(3) 0.019(3) -0.002(2) 0.005(2) -0.004(2)
C39 0.022(3) 0.036(3) 0.020(3) -0.001(2) 0.006(2) 0.002(2)
C40 0.018(3) 0.034(3) 0.025(3) -0.001(2) 0.007(2) -0.001(2)
C41 0.026(3) 0.033(3) 0.034(3) -0.005(3) 0.009(3) -0.002(3)
C42 0.025(3) 0.048(4) 0.031(3) -0.002(3) 0.010(3) 0.000(3)
C43 0.029(3) 0.041(4) 0.025(3) 0.005(3) 0.005(3) 0.004(3)
C44 0.020(3) 0.044(4) 0.024(3) -0.007(3) 0.005(2) -0.002(3)
C45 0.038(4) 0.074(7) 0.052(5) -0.020(5) 0.009(4) -0.009(4)
C46 0.034(4) 0.085(7) 0.044(5) -0.012(5) 0.016(4) -0.013(4)
C47 0.040(4) 0.068(6) 0.038(4) -0.004(4) 0.002(3) 0.004(4)
C49 0.051(5) 0.098(8) 0.045(5) 0.005(5) 0.021(4) -0.025(5)
C50 0.133(17) 0.141(18) 0.146(18) -0.059(15) 0.053(15) 0.005(15)
C51 0.102(15) 0.28(3) 0.103(15) 0.063(18) 0.037(12) -0.003(18)

loop_
_atom_type_symbol
_atom_type_description
_atom_type_scat_dispersion_real
_atom_type_scat_dispersion_imag
_atom_type_scat_source
C C 0.0033 0.0016 'International Tables Vol C Tables 4.2.6.8 and 6.1.1.4'
H H 0.0000 0.0000 'International Tables Vol C Tables 4.2.6.8 and 6.1.1.4'
N N 0.0061 0.0033 'International Tables Vol C Tables 4.2.6.8 and 6.1.1.4'
Ga Ga 0.2307 1.6083 'International Tables Vol C Tables 4.2.6.8 and 6.1.1.4'
I I -0.4742 1.8119 'International Tables Vol C Tables 4.2.6.8 and 6.1.1.4'
Cl Cl 0.1484 0.1585 'International Tables Vol C Tables 4.2.6.8 and 6.1.1.4'

loop_
_geom_angle_atom_site_label_1
_geom_angle_atom_site_label_2
_geom_angle_atom_site_label_3
_geom_angle
N2 Ga1 N3 76.2(2)
N2 Ga1 N1 75.3(2)
N3 Ga1 N1 148.8(2)
N2 Ga1 I2 143.80(15)
N3 Ga1 I2 97.97(15)
N1 Ga1 I2 97.49(14)
N2 Ga1 I1 100.25(15)
N3 Ga1 I1 99.03(14)
N1 Ga1 I1 98.29(14)
I2 Ga1 I1 115.94(3)
I4 Ga2 I3 109.07(4)
I4 Ga2 I5 111.27(4)
I3 Ga2 I5 110.84(4)
I4 Ga2 I6 110.30(4)
I3 Ga2 I6 106.43(4)
I5 Ga2 I6 108.82(4)
C15 N1 C6 122.0(5)
C15 N1 Ga1 114.4(4)
C6 N1 Ga1 123.3(4)
C22 N2 C26 121.0(6)
C22 N2 Ga1 118.5(4)
C26 N2 Ga1 117.5(5)
C27 N3 C34 121.2(5)
C27 N3 Ga1 115.5(4)
C34 N3 Ga1 123.2(4)
C6 C1 C2 113.9(6)
C6 C1 C7 129.7(6)
C2 C1 C7 116.4(6)
C3 C2 C1 123.9(7)
C3 C2 H2A 118.1
C1 C2 H2A 118.1
C2 C3 C4 121.6(6)
C2 C3 H3A 119.2
C4 C3 H3A 119.2
C5 C4 C3 115.1(6)
C5 C4 C11 121.1(6)
C3 C4 C11 123.8(6)
C6 C5 C4 123.1(6)
C6 C5 H5A 118.4
C4 C5 H5A 118.4
C5 C6 C1 122.4(6)
C5 C6 N1 113.9(5)
C1 C6 N1 123.7(6)
C8 C7 C10 107.6(7)
C8 C7 C9 107.4(6)
C10 C7 C9 108.3(7)
C8 C7 C1 116.3(6)
C10 C7 C1 108.7(6)
C9 C7 C1 108.3(7)
C7 C8 H8A 109.5
C7 C8 H8B 109.5
H8A C8 H8B 109.5
C7 C8 H8C 109.5
H8A C8 H8C 109.5
H8B C8 H8C 109.5
C7 C9 H9A 109.5
C7 C9 H9B 109.5
H9A C9 H9B 109.5
C7 C9 H9C 109.5
H9A C9 H9C 109.5
H9B C9 H9C 109.5
C7 C10 H10A 109.5
C7 C10 H10B 109.5
H10A C10 H10B 109.5
C7 C10 H10C 109.5
H10A C10 H10C 109.5
H10B C10 H10C 109.5
C4 C11 C14 111.9(7)
C4 C11 C13 108.6(6)
C14 C11 C13 108.4(7)
C4 C11 C12 109.1(6)
C14 C11 C12 108.6(7)
C13 C11 C12 110.3(7)
C11 C12 H12A 109.5
C11 C12 H12B 109.5
H12A C12 H12B 109.5
C11 C12 H12C 109.5
H12A C12 H12C 109.5
H12B C12 H12C 109.5
C11 C13 H13A 109.5
C11 C13 H13B 109.5
H13A C13 H13B 109.5
C11 C13 H13C 109.5
H13A C13 H13C 109.5
H13B C13 H13C 109.5
C11 C14 H14A 109.5
C11 C14 H14B 109.5
H14A C14 H14B 109.5
C11 C14 H14C 109.5
H14A C14 H14C 109.5
H14B C14 H14C 109.5
N1 C15 C22 115.3(5)
N1 C15 C21 126.4(6)
C22 C15 C21 118.3(5)
C17 C16 C21 119.8(6)
C17 C16 H16A 120.1
C21 C16 H16A 120.1
C16 C17 C18 119.9(7)
C16 C17 H17A 120.1
C18 C17 H17A 120.1
C19 C18 C17 120.7(7)
C19 C18 H18A 119.7
C17 C18 H18A 119.7
C18 C19 C20 120.0(7)
C18 C19 H19A 120.0
C20 C19 H19A 120.0
C19 C20 C21 119.6(6)
C19 C20 H20A 120.2
C21 C20 H20A 120.2
C20 C21 C16 119.9(6)
C20 C21 C15 119.0(6)
C16 C21 C15 121.0(6)
N2 C22 C23 121.7(6)
N2 C22 C15 113.3(5)
C23 C22 C15 125.0(6)
C24 C23 C22 117.7(6)
C24 C23 H23A 121.2
C22 C23 H23A 121.2
C25 C24 C23 120.1(6)
C25 C24 H24A 119.9
C23 C24 H24A 119.9
C26 C25 C24 118.8(6)
C26 C25 H25A 120.6
C24 C25 H25A 120.6
N2 C26 C25 120.7(6)
N2 C26 C27 113.7(6)
C25 C26 C27 125.5(6)
N3 C27 C33 126.9(6)
N3 C27 C26 114.2(5)
C33 C27 C26 118.9(6)
C29 C28 C33 120.5(9)
C29 C28 H28A 119.8
C33 C28 H28A 119.8
C28 C29 C30 120.0(9)
C28 C29 H29A 120.0
C30 C29 H29A 120.0
C29 C30 C31 120.6(8)
C29 C30 H30A 119.7
C31 C30 H30A 119.7
C30 C31 C32 119.7(9)
C30 C31 H31A 120.1
C32 C31 H31A 120.1
C33 C32 C31 119.6(9)
C33 C32 H32A 120.2
C31 C32 H32A 120.2
C32 C33 C28 119.6(7)
C32 C33 C27 121.4(7)
C28 C33 C27 118.9(7)
C39 C34 C35 122.7(6)
C39 C34 N3 113.4(6)
C35 C34 N3 123.9(5)
C36 C35 C34 113.6(6)
C36 C35 C40 116.8(6)
C34 C35 C40 129.5(6)
C37 C36 C35 124.1(6)
C37 C36 H36A 117.9
C35 C36 H36A 117.9
C38 C37 C36 120.7(6)
C38 C37 H37A 119.7
C36 C37 H37A 119.7
C37 C38 C39 116.8(6)
C37 C38 C44 122.6(6)
C39 C38 C44 120.6(6)
C34 C39 C38 121.9(6)
C34 C39 H39A 119.1
C38 C39 H39A 119.1
C43 C40 C42 109.9(6)
C43 C40 C41 106.6(5)
C42 C40 C41 107.8(6)
C43 C40 C35 108.4(5)
C42 C40 C35 108.0(5)
C41 C40 C35 116.1(5)
C40 C41 H41A 109.5
C40 C41 H41B 109.5
H41A C41 H41B 109.5
C40 C41 H41C 109.5
H41A C41 H41C 109.5
H41B C41 H41C 109.5
C40 C42 H42A 109.5
C40 C42 H42B 109.5
H42A C42 H42B 109.5
C40 C42 H42C 109.5
H42A C42 H42C 109.5
H42B C42 H42C 109.5
C40 C43 H43A 109.5
C40 C43 H43B 109.5
H43A C43 H43B 109.5
C40 C43 H43C 109.5
H43A C43 H43C 109.5
H43B C43 H43C 109.5
C45 C44 C47 107.6(7)
C45 C44 C46 108.9(8)
C47 C44 C46 109.9(7)
C45 C44 C38 112.7(6)
C47 C44 C38 109.4(6)
C46 C44 C38 108.3(6)
C44 C45 H45A 109.5
C44 C45 H45B 109.5
H45A C45 H45B 109.5
C44 C45 H45C 109.5
H45A C45 H45C 109.5
H45B C45 H45C 109.5
C44 C46 H46A 109.5
C44 C46 H46B 109.5
H46A C46 H46B 109.5
C44 C46 H46C 109.5
H46A C46 H46C 109.5
H46B C46 H46C 109.5
C44 C47 H47A 109.5
C44 C47 H47B 109.5
H47A C47 H47B 109.5
C44 C47 H47C 109.5
H47A C47 H47C 109.5
H47B C47 H47C 109.5
Cl2 C49 Cl1 110.0(7)
Cl2 C49 Cl3 108.8(6)
Cl1 C49 Cl3 110.9(6)
Cl2 C49 H49A 109.0
Cl1 C49 H49A 109.0
Cl3 C49 H49A 109.0
Cl4 C50 Cl5 115.7(17)
Cl4 C50 Cl6 107.2(14)
Cl5 C50 Cl6 105.3(12)
Cl4 C50 H50A 109.5
Cl5 C50 H50A 109.5
Cl6 C50 H50A 109.5
Cl8 C51 Cl7 113.5(17)
Cl8 C51 Cl9 115.7(13)
Cl7 C51 Cl9 116.4(19)
Cl8 C51 H51A 102.8
Cl7 C51 H51A 102.8
Cl9 C51 H51A 102.8

loop_
_geom_bond_atom_site_label_1
_geom_bond_atom_site_label_2
_geom_bond_distance
Ga1 N2 2.017(5)
Ga1 N3 2.151(5)
Ga1 N1 2.181(5)
Ga1 I2 2.5067(12)
Ga1 I1 2.5478(12)
Ga2 I4 2.5262(13)
Ga2 I3 2.5339(13)
Ga2 I5 2.5517(13)
Ga2 I6 2.5523(15)
Cl1 C49 1.744(10)
Cl2 C49 1.732(13)
Cl3 C49 1.777(13)
Cl4 C50 1.62(2)
Cl5 C50 1.65(2)
Cl6 C50 1.89(3)
Cl7 C51 1.58(2)
Cl8 C51 1.61(2)
Cl9 C51 1.73(2)
N1 C15 1.278(8)
N1 C6 1.448(7)
N2 C22 1.323(8)
N2 C26 1.344(8)
N3 C27 1.296(8)
N3 C34 1.449(8)
C1 C6 1.409(9)
C1 C2 1.407(9)
C1 C7 1.556(10)
C2 C3 1.380(11)
C2 H2A 0.9500
C3 C4 1.400(10)
C3 H3A 0.9500
C4 C5 1.403(9)
C4 C11 1.522(10)
C5 C6 1.376(9)
C5 H5A 0.9500
C7 C8 1.523(10)
C7 C10 1.541(11)
C7 C9 1.539(12)
C8 H8A 0.9800
C8 H8B 0.9800
C8 H8C 0.9800
C9 H9A 0.9800
C9 H9B 0.9800
C9 H9C 0.9800
C10 H10A 0.9800
C10 H10B 0.9800
C10 H10C 0.9800
C11 C14 1.532(10)
C11 C13 1.533(12)
C11 C12 1.538(10)
C12 H12A 0.9800
C12 H12B 0.9800
C12 H12C 0.9800
C13 H13A 0.9800
C13 H13B 0.9800
C13 H13C 0.9800
C14 H14A 0.9800
C14 H14B 0.9800
C14 H14C 0.9800
C15 C22 1.493(8)
C15 C21 1.488(9)
C16 C17 1.387(10)
C16 C21 1.403(9)
C16 H16A 0.9500
C17 C18 1.391(11)
C17 H17A 0.9500
C18 C19 1.389(11)
C18 H18A 0.9500
C19 C20 1.389(10)
C19 H19A 0.9500
C20 C21 1.404(9)
C20 H20A 0.9500
C22 C23 1.396(9)
C23 C24 1.391(9)
C23 H23A 0.9500
C24 C25 1.384(10)
C24 H24A 0.9500
C25 C26 1.384(10)
C25 H25A 0.9500
C26 C27 1.495(9)
C27 C33 1.489(9)
C28 C29 1.381(10)
C28 C33 1.395(11)
C28 H28A 0.9500
C29 C30 1.366(15)
C29 H29A 0.9500
C30 C31 1.386(16)
C30 H30A 0.9500
C31 C32 1.402(11)
C31 H31A 0.9500
C32 C33 1.380(11)
C32 H32A 0.9500
C34 C39 1.392(8)
C34 C35 1.404(9)
C35 C36 1.409(9)
C35 C40 1.544(8)
C36 C37 1.390(9)
C36 H36A 0.9500
C37 C38 1.386(10)
C37 H37A 0.9500
C38 C39 1.394(9)
C38 C44 1.539(9)
C39 H39A 0.9500
C40 C43 1.529(9)
C40 C42 1.545(9)
C40 C41 1.538(9)
C41 H41A 0.9800
C41 H41B 0.9800
C41 H41C 0.9800
C42 H42A 0.9800
C42 H42B 0.9800
C42 H42C 0.9800
C43 H43A 0.9800
C43 H43B 0.9800
C43 H43C 0.9800
C44 C45 1.509(12)
C44 C47 1.534(12)
C44 C46 1.530(11)
C45 H45A 0.9800
C45 H45B 0.9800
C45 H45C 0.9800
C46 H46A 0.9800
C46 H46B 0.9800
C46 H46C 0.9800
C47 H47A 0.9800
C47 H47B 0.9800
C47 H47C 0.9800
C49 H49A 1.0000
C50 H50A 1.0000
C51 H51A 1.0000

loop_
_geom_torsion_atom_site_label_1
_geom_torsion_atom_site_label_2
_geom_torsion_atom_site_label_3
_geom_torsion_atom_site_label_4
_geom_torsion
N2 Ga1 N1 C15 -11.9(4)
N3 Ga1 N1 C15 -36.5(6)
I2 Ga1 N1 C15 -155.7(4)
I1 Ga1 N1 C15 86.6(4)
N2 Ga1 N1 C6 174.7(5)
N3 Ga1 N1 C6 150.1(4)
I2 Ga1 N1 C6 30.9(5)
I1 Ga1 N1 C6 -86.8(4)
N3 Ga1 N2 C22 -175.9(5)
N1 Ga1 N2 C22 16.9(4)
I2 Ga1 N2 C22 99.4(5)
I1 Ga1 N2 C22 -79.1(5)
N3 Ga1 N2 C26 -15.4(5)
N1 Ga1 N2 C26 177.4(5)
I2 Ga1 N2 C26 -100.0(5)
I1 Ga1 N2 C26 81.5(5)
N2 Ga1 N3 C27 10.2(4)
N1 Ga1 N3 C27 34.8(6)
I2 Ga1 N3 C27 153.8(4)
I1 Ga1 N3 C27 -88.2(4)
N2 Ga1 N3 C34 -174.6(5)
N1 Ga1 N3 C34 -150.1(4)
I2 Ga1 N3 C34 -31.1(5)
I1 Ga1 N3 C34 86.9(4)
C6 C1 C2 C3 -1.5(11)
C7 C1 C2 C3 177.4(7)
C1 C2 C3 C4 -0.4(13)
C2 C3 C4 C5 0.7(11)
C2 C3 C4 C11 -179.8(7)
C3 C4 C5 C6 1.0(10)
C11 C4 C5 C6 -178.5(6)
C4 C5 C6 C1 -3.1(10)
C4 C5 C6 N1 178.2(6)
C2 C1 C6 C5 3.2(10)
C7 C1 C6 C5 -175.6(7)
C2 C1 C6 N1 -178.3(6)
C7 C1 C6 N1 3.0(11)
C15 N1 C6 C5 -99.8(7)
Ga1 N1 C6 C5 73.1(6)
C15 N1 C6 C1 81.6(8)
Ga1 N1 C6 C1 -105.5(6)
C6 C1 C7 C8 3.1(11)
C2 C1 C7 C8 -175.6(7)
C6 C1 C7 C10 124.7(8)
C2 C1 C7 C10 -54.0(9)
C6 C1 C7 C9 -117.9(8)
C2 C1 C7 C9 63.4(9)
C5 C4 C11 C14 -172.3(7)
C3 C4 C11 C14 8.3(10)
C5 C4 C11 C13 68.1(8)
C3 C4 C11 C13 -111.4(8)
C5 C4 C11 C12 -52.1(9)
C3 C4 C11 C12 128.4(8)
C6 N1 C15 C22 179.4(5)
Ga1 N1 C15 C22 5.9(7)
C6 N1 C15 C21 -1.7(9)
Ga1 N1 C15 C21 -175.3(5)
C21 C16 C17 C18 0.3(11)
C16 C17 C18 C19 -0.2(12)
C17 C18 C19 C20 -1.2(11)
C18 C19 C20 C21 2.5(11)
C19 C20 C21 C16 -2.4(10)
C19 C20 C21 C15 179.9(6)
C17 C16 C21 C20 1.0(10)
C17 C16 C21 C15 178.7(6)
N1 C15 C21 C20 -125.0(7)
C22 C15 C21 C20 53.9(8)
N1 C15 C21 C16 57.4(9)
C22 C15 C21 C16 -123.8(7)
C26 N2 C22 C23 -1.1(9)
Ga1 N2 C22 C23 158.7(5)
C26 N2 C22 C15 -178.9(5)
Ga1 N2 C22 C15 -19.1(7)
N1 C15 C22 N2 7.7(8)
C21 C15 C22 N2 -171.2(5)
N1 C15 C22 C23 -170.0(6)
C21 C15 C22 C23 11.0(9)
N2 C22 C23 C24 0.5(10)
C15 C22 C23 C24 178.0(6)
C22 C23 C24 C25 0.5(10)
C23 C24 C25 C26 -0.8(10)
C22 N2 C26 C25 0.8(9)
Ga1 N2 C26 C25 -159.2(5)
C22 N2 C26 C27 178.2(5)
Ga1 N2 C26 C27 18.2(7)
C24 C25 C26 N2 0.2(10)
C24 C25 C26 C27 -176.9(6)
C34 N3 C27 C33 2.2(10)
Ga1 N3 C27 C33 177.4(5)
C34 N3 C27 C26 -179.2(5)
Ga1 N3 C27 C26 -3.9(7)
N2 C26 C27 N3 -8.7(8)
C25 C26 C27 N3 168.6(6)
N2 C26 C27 C33 170.1(6)
C25 C26 C27 C33 -12.7(10)
C33 C28 C29 C30 -1.4(12)
C28 C29 C30 C31 0.1(13)
C29 C30 C31 C32 0.5(14)
C30 C31 C32 C33 0.3(13)
C31 C32 C33 C28 -1.6(12)
C31 C32 C33 C27 -178.4(7)
C29 C28 C33 C32 2.1(12)
C29 C28 C33 C27 179.1(7)
N3 C27 C33 C32 -53.4(10)
C26 C27 C33 C32 128.1(7)
N3 C27 C33 C28 129.8(8)
C26 C27 C33 C28 -48.8(9)
C27 N3 C34 C39 102.1(7)
Ga1 N3 C34 C39 -72.8(6)
C27 N3 C34 C35 -78.3(8)
Ga1 N3 C34 C35 106.8(6)
C39 C34 C35 C36 -3.9(9)
N3 C34 C35 C36 176.6(6)
C39 C34 C35 C40 173.2(6)
N3 C34 C35 C40 -6.4(10)
C34 C35 C36 C37 0.6(10)
C40 C35 C36 C37 -176.9(6)
C35 C36 C37 C38 2.3(11)
C36 C37 C38 C39 -1.8(10)
C36 C37 C38 C44 179.4(6)
C35 C34 C39 C38 4.5(10)
N3 C34 C39 C38 -175.9(6)
C37 C38 C39 C34 -1.4(9)
C44 C38 C39 C34 177.4(6)
C36 C35 C40 C43 55.4(8)
C34 C35 C40 C43 -121.6(7)
C36 C35 C40 C42 -63.7(8)
C34 C35 C40 C42 119.3(7)
C36 C35 C40 C41 175.3(6)
C34 C35 C40 C41 -1.8(10)
C37 C38 C44 C45 0.6(10)
C39 C38 C44 C45 -178.1(7)
C37 C38 C44 C47 120.3(8)
C39 C38 C44 C47 -58.4(8)
C37 C38 C44 C46 -119.9(8)
C39 C38 C44 C46 61.3(9)
